data_2022616
loop_
_publ_author_name
'Turza, Alexandru'
'Ulici, Adelina'
'Muresan-Pop, Marieta'
'Borodi, Gheorghe'

_publ_section_title
;
 Solid forms and \b-cyclodextrin complexation of turinabol
;
_journal_coeditor_code VP3023
_journal_issue 5
_journal_name_full 'Acta Crystallographica Section C'
_journal_page_first 305
_journal_page_last 313
_journal_paper_doi 10.1107/S2053229622004004
_journal_volume 78
_journal_year 2022
_chemical_absolute_configuration ad
_chemical_formula_iupac '2C20 H27 Cl O2, C2 H4 O2, H2 O'
_chemical_formula_moiety '2(C20 H27 Cl O2), C2 H4 O2, H2 O'
_chemical_formula_sum 'C42 H60 Cl2 O7'
_chemical_formula_weight 747.80
_chemical_name_common 'Turinabol acetic acid solvate hydrate'
_chemical_name_systematic
;
4-Chloro-17\b-hydroxy-17\a-methylandrosta-1,4-dien-3-one
acetic acid hemisolvate hemihydrate
;
_space_group_crystal_system tetragonal
_space_group_IT_number 96
_space_group_name_Hall 'P 4nw 2abw'
_space_group_name_H-M_alt 'P 43 21 2'
_atom_sites_solution_hydrogens mixed
_atom_sites_solution_primary direct
_audit_creation_method
;
Olex2 1.2
(compiled 2018.05.29 svn.r3508 for OlexSys, GUI svn.r5506)
;
_cell_angle_alpha 90
_cell_angle_beta 90
_cell_angle_gamma 90
_cell_formula_units_Z 8
_cell_length_a 10.70311(10)
_cell_length_b 10.70311(10)
_cell_length_c 68.7275(8)
_cell_measurement_reflns_used 32928
_cell_measurement_temperature 293(2)
_cell_measurement_theta_max 71.275
_cell_measurement_theta_min 4.180
_cell_volume 7873.19(14)
_computing_cell_refinement
;
CrysAlis PRO (Rigaku OD, 2018)
;
_computing_data_collection
;
CrysAlis PRO (Rigaku OD, 2018)
;
_computing_data_reduction
;
CrysAlis PRO (Rigaku OD, 2018)
;
_computing_molecular_graphics
;
OLEX2 (Dolomanov <i>et al.</i>,  2009)
;
_computing_publication_material
;
OLEX2 (Dolomanov <i>et al.</i>,  2009)
;
_computing_structure_refinement
;
SHELXL2016 (Sheldrick, 2015<i>b</i>)
;
_computing_structure_solution
;
SHELXS (Sheldrick, 2008)
;
_diffrn_ambient_temperature 293(2)
_diffrn_measured_fraction_theta_full 1.000
_diffrn_measured_fraction_theta_max 0.989
_diffrn_measurement_device_type 'Rigaku OD SuperNova Dual source diffractometer with an Eos detector'
_diffrn_measurement_method '\w scans'
_diffrn_radiation_type CuK\a
_diffrn_radiation_wavelength 1.54184
_diffrn_reflns_av_R_equivalents 0.0479
_diffrn_reflns_av_unetI/netI 0.0173
_diffrn_reflns_limit_h_max 12
_diffrn_reflns_limit_h_min -12
_diffrn_reflns_limit_k_max 13
_diffrn_reflns_limit_k_min -13
_diffrn_reflns_limit_l_max 83
_diffrn_reflns_limit_l_min -84
_diffrn_reflns_number 116676
_diffrn_reflns_theta_full 67.684
_diffrn_reflns_theta_max 71.275
_diffrn_reflns_theta_min 4.180
_diffrn_source 'micro-focus sealed X-ray tube'
_exptl_absorpt_coefficient_mu 1.872
_exptl_absorpt_process_details
;
(CrysAlis PRO; Rigaku OD, 2019)
;
_exptl_crystal_colour colourless
_exptl_crystal_density_diffrn 1.262
_exptl_crystal_description needle
_exptl_crystal_F_000 3216
_exptl_crystal_size_max 0.1
_exptl_crystal_size_mid 0.02
_exptl_crystal_size_min 0.01
_refine_diff_density_max 0.260
_refine_diff_density_min -0.251
_refine_ls_abs_structure_details
;
Flack <i>x</i> determined using 2580 quotients [(I+)-(I-)]/[(I+)+(I-)]
(Parsons <i>et al.</i>,  2013)
;
_refine_ls_abs_structure_Flack 0.006(4)
_refine_ls_extinction_coef 0.00061(5)
_refine_ls_extinction_expression Fc^*^=kFc[1+0.001xFc^2^\l^3^/sin(2\q)]^-1/4^
_refine_ls_extinction_method
;
SHELXL2016 (Sheldrick, 2015<i>b</i>)
;
_refine_ls_goodness_of_fit_ref 1.060
_refine_ls_hydrogen_treatment mixed
_refine_ls_matrix_type full
_refine_ls_number_parameters 501
_refine_ls_number_reflns 7557
_refine_ls_number_restraints 5
_refine_ls_restrained_S_all 1.060
_refine_ls_R_factor_all 0.0451
_refine_ls_R_factor_gt 0.0417
_refine_ls_shift/su_max 0.000
_refine_ls_shift/su_mean 0.000
_refine_ls_structure_factor_coef Fsqd
_refine_ls_weighting_details 'w=1/[\s^2^(Fo^2^)+(0.0382P)^2^+2.5992P] where P=(Fo^2^+2Fc^2^)/3'
_refine_ls_weighting_scheme calc
_refine_ls_wR_factor_gt 0.0959
_refine_ls_wR_factor_ref 0.0978
_reflns_number_gt 7057
_reflns_number_total 7557
_reflns_threshold_expression 'I > 2\s(I)'
_cod_data_source_file vp3023sup1.cif
_cod_data_source_block TBOL3
_cod_original_cell_volume 7873.20(18)
_cod_database_code 2022616
_shelx_space_group_comment
;
The symmetry employed for this shelxl refinement is uniquely defined
by the following loop, which should always be used as a source of
symmetry information in preference to the above space-group names.
They are only intended as comments.
;

loop_
_space_group_symop_operation_xyz
'x, y, z'
'-y+1/2, x+1/2, z+3/4'
'-x, -y, z+1/2'
'y+1/2, -x+1/2, z+1/4'
'x+1/2, -y+1/2, -z+1/4'
'-x+1/2, y+1/2, -z+3/4'
'y, x, -z'
'-y, -x, -z+1/2'

loop_
_atom_site_type_symbol
_atom_site_label
_atom_site_fract_x
_atom_site_fract_y
_atom_site_fract_z
_atom_site_U_iso_or_equiv
_atom_site_adp_type
_atom_site_calc_flag
_atom_site_occupancy
_atom_site_disorder_assembly
_atom_site_disorder_group
Cl Cl1B 0.99172(8) 0.76821(8) 0.09065(2) 0.0650(2) Uani d 1 . .
O O1B 0.9729(3) 1.0032(3) 0.11095(3) 0.0731(7) Uani d 1 . .
C C9B 0.7385(3) 1.0238(2) 0.04413(4) 0.0399(6) Uani d 1 . .
H H9B 0.686181 1.002115 0.055334 0.048 Uiso calc 1 . .
C C14B 0.5940(3) 0.8984(3) 0.02345(4) 0.0418(6) Uani d 1 . .
H H14B 0.544710 0.883523 0.035239 0.050 Uiso calc 1 . .
C C13B 0.5393(3) 1.0154(3) 0.01394(4) 0.0457(7) Uani d 1 . .
C C8B 0.7296(3) 0.9117(3) 0.03008(4) 0.0409(6) Uani d 1 . .
H H8B 0.781639 0.929053 0.018665 0.049 Uiso calc 1 . .
C C4B 0.9472(3) 0.9087(3) 0.08007(4) 0.0453(6) Uani d 1 . .
O O2B 0.3495(3) 1.0376(3) -0.00725(3) 0.0742(7) Uani d 1 . .
H H2B 0.340022 1.110208 -0.003720 0.111 Uiso calc 1 . .
C C5B 0.9151(3) 0.9176(3) 0.06121(4) 0.0441(6) Uani d 1 . .
C C3B 0.9435(3) 1.0144(3) 0.09376(4) 0.0521(7) Uani d 1 . .
C C10B 0.8747(3) 1.0412(3) 0.05244(4) 0.0447(7) Uani d 1 . .
C C12B 0.5470(3) 1.1233(3) 0.02852(5) 0.0556(8) Uani d 1 . .
H H12A 0.493885 1.105149 0.039604 0.067 Uiso calc 1 . .
H H12B 0.516555 1.199224 0.022444 0.067 Uiso calc 1 . .
C C6B 0.9099(3) 0.8077(3) 0.04765(5) 0.0555(8) Uani d 1 . .
H H6BA 0.934055 0.732300 0.054525 0.067 Uiso calc 1 . .
H H6BB 0.967770 0.820108 0.036957 0.067 Uiso calc 1 . .
C C15B 0.5597(3) 0.7938(3) 0.00922(5) 0.0556(8) Uani d 1 . .
H H15A 0.552425 0.714390 0.015935 0.067 Uiso calc 1 . .
H H15B 0.622198 0.786107 -0.000932 0.067 Uiso calc 1 . .
C C7B 0.7774(3) 0.7937(3) 0.03979(4) 0.0492(7) Uani d 1 . .
H H7BA 0.775579 0.725822 0.030446 0.059 Uiso calc 1 . .
H H7BB 0.721917 0.771860 0.050420 0.059 Uiso calc 1 . .
C C18B 0.6103(4) 1.0520(4) -0.00482(4) 0.0646(9) Uani d 1 . .
H H18A 0.698175 1.056924 -0.002111 0.097 Uiso calc 1 . .
H H18B 0.581063 1.131688 -0.009328 0.097 Uiso calc 1 . .
H H18C 0.595803 0.990054 -0.014668 0.097 Uiso calc 1 . .
C C11B 0.6814(3) 1.1435(3) 0.03551(5) 0.0556(8) Uani d 1 . .
H H11A 0.682332 1.208748 0.045302 0.067 Uiso calc 1 . .
H H11B 0.732237 1.171249 0.024656 0.067 Uiso calc 1 . .
C C1B 0.8729(3) 1.1442(3) 0.06714(5) 0.0543(7) Uani d 1 . .
H H1B 0.850378 1.223346 0.062806 0.065 Uiso calc 1 . .
C C17B 0.4070(3) 0.9666(3) 0.00824(4) 0.0552(8) Uani d 1 . .
C C19B 0.9684(3) 1.0798(4) 0.03626(5) 0.0702(10) Uani d 1 . .
H H19A 0.965388 1.019851 0.025875 0.105 Uiso calc 1 . .
H H19B 1.051337 1.082456 0.041562 0.105 Uiso calc 1 . .
H H19C 0.946382 1.160770 0.031344 0.105 Uiso calc 1 . .
C C20B 0.3137(3) 0.9646(4) 0.02490(5) 0.0749(11) Uani d 1 . .
H H20A 0.347602 0.917394 0.035541 0.112 Uiso calc 1 . .
H H20B 0.237320 0.926614 0.020599 0.112 Uiso calc 1 . .
H H20C 0.297314 1.048586 0.029096 0.112 Uiso calc 1 . .
C C2B 0.9007(3) 1.1320(3) 0.08570(5) 0.0597(8) Uani d 1 . .
H H2BA 0.892579 1.200829 0.093869 0.072 Uiso calc 1 . .
C C16B 0.4333(4) 0.8337(3) 0.00066(5) 0.0672(9) Uani d 1 . .
H H16A 0.367926 0.776887 0.004805 0.081 Uiso calc 1 . .
H H16B 0.436752 0.833417 -0.013444 0.081 Uiso calc 1 . .
Cl Cl1A 0.75010(8) 0.49281(8) 0.06458(2) 0.0667(2) Uani d 1 . .
C C8A 0.5253(2) 0.8534(2) 0.10165(3) 0.0349(5) Uani d 1 . .
H H8A 0.479301 0.826443 0.113240 0.042 Uiso calc 1 . .
O O2A 0.3790(2) 1.2842(2) 0.11353(4) 0.0634(6) Uani d 1 . .
H H2A 0.411990 1.344942 0.118674 0.095 Uiso calc 1 . .
C C9A 0.4460(2) 0.8230(2) 0.08349(3) 0.0344(5) Uani d 1 . .
H H9A 0.494389 0.851695 0.072238 0.041 Uiso calc 1 . .
C C14A 0.5436(2) 0.9944(2) 0.10266(3) 0.0366(5) Uani d 1 . .
H H14A 0.585808 1.018694 0.090585 0.044 Uiso calc 1 . .
C C4A 0.6002(3) 0.5557(3) 0.06533(4) 0.0469(7) Uani d 1 . .
C C11A 0.3237(3) 0.8975(3) 0.08331(4) 0.0457(6) Uani d 1 . .
H H11C 0.271337 0.869520 0.093973 0.055 Uiso calc 1 . .
H H11D 0.279593 0.880855 0.071264 0.055 Uiso calc 1 . .
C C18A 0.3441(3) 1.0380(3) 0.12162(5) 0.0558(8) Uani d 1 . .
H H18D 0.265487 1.081114 0.121039 0.084 Uiso calc 1 . .
H H18E 0.388886 1.063868 0.133030 0.084 Uiso calc 1 . .
H H18F 0.329486 0.949568 0.122173 0.084 Uiso calc 1 . .
C C13A 0.4213(2) 1.0691(2) 0.10342(4) 0.0369(6) Uani d 1 . .
C C10A 0.4280(3) 0.6777(2) 0.08080(4) 0.0389(6) Uani d 1 . .
C C12A 0.3455(3) 1.0391(3) 0.08522(4) 0.0477(7) Uani d 1 . .
H H12C 0.389633 1.069237 0.073822 0.057 Uiso calc 1 . .
H H12D 0.265605 1.081623 0.085861 0.057 Uiso calc 1 . .
C C5A 0.5569(3) 0.6196(2) 0.08077(4) 0.0405(6) Uani d 1 . .
O O1A 0.5704(3) 0.4755(3) 0.03384(4) 0.0849(8) Uani d 1 . .
C C19A 0.3497(3) 0.6218(3) 0.09762(4) 0.0512(7) Uani d 1 . .
H H19D 0.347752 0.532472 0.096435 0.077 Uiso calc 1 . .
H H19E 0.266102 0.654014 0.097012 0.077 Uiso calc 1 . .
H H19F 0.386784 0.644322 0.109849 0.077 Uiso calc 1 . .
C C6A 0.6342(3) 0.6442(3) 0.09850(4) 0.0472(7) Uani d 1 . .
H H6AA 0.715511 0.605169 0.097099 0.057 Uiso calc 1 . .
H H6AB 0.593654 0.608898 0.109856 0.057 Uiso calc 1 . .
C C15A 0.6213(3) 1.0483(3) 0.11928(5) 0.0533(7) Uani d 1 . .
H H15C 0.709873 1.037337 0.116875 0.064 Uiso calc 1 . .
H H15D 0.599934 1.008977 0.131557 0.064 Uiso calc 1 . .
C C17A 0.4740(3) 1.2041(3) 0.10549(4) 0.0462(7) Uani d 1 . .
C C7A 0.6499(3) 0.7850(3) 0.10113(4) 0.0450(6) Uani d 1 . .
H H7AA 0.694534 0.800911 0.113156 0.054 Uiso calc 1 . .
H H7AB 0.699836 0.817738 0.090507 0.054 Uiso calc 1 . .
C C3A 0.5270(3) 0.5342(3) 0.04768(4) 0.0566(8) Uani d 1 . .
C C1A 0.3578(3) 0.6529(3) 0.06237(4) 0.0507(7) Uani d 1 . .
H H1A 0.277748 0.685810 0.061224 0.061 Uiso calc 1 . .
C C2A 0.4024(3) 0.5871(3) 0.04752(4) 0.0576(8) Uani d 1 . .
H H2AA 0.351992 0.574457 0.036672 0.069 Uiso calc 1 . .
C C20A 0.5149(4) 1.2624(3) 0.08624(5) 0.0717(10) Uani d 1 . .
H H20D 0.572458 1.207451 0.079798 0.108 Uiso calc 1 . .
H H20E 0.554926 1.341104 0.088720 0.108 Uiso calc 1 . .
H H20F 0.443140 1.275373 0.078116 0.108 Uiso calc 1 . .
C C16A 0.5858(3) 1.1879(3) 0.11938(5) 0.0632(9) Uani d 1 . .
H H16C 0.563155 1.214156 0.132422 0.076 Uiso calc 1 . .
H H16D 0.655780 1.238195 0.115019 0.076 Uiso calc 1 . .
O O4 0.0479(4) 0.4108(4) 0.04510(4) 0.1153(13) Uani d 1 . .
H H4 0.062292 0.402023 0.033462 0.173 Uiso calc 1 . .
C C2 0.1314(5) 0.3846(5) 0.07617(5) 0.1071(18) Uani d 1 . .
H H2C 0.106109 0.469014 0.078750 0.161 Uiso calc 1 . .
H H2D 0.212237 0.369949 0.081770 0.161 Uiso calc 1 . .
H H2E 0.071919 0.327948 0.081804 0.161 Uiso calc 1 . .
O O3 0.2218(4) 0.3014(4) 0.04773(5) 0.1191(12) Uani d 1 . .
C C1 0.1372(5) 0.3642(5) 0.05497(6) 0.0806(12) Uani d 1 . .
O O2W 0.2672(5) 0.2692(6) 0.00919(8) 0.0758(14) Uani d 0.5 A -1
O O1WA 0.443(3) 0.424(5) -0.0006(8) 0.072(7) Uani d 0.25 B 1
H H1WA 0.380444 0.361029 0.001301 0.05(3) Uiso d 0.25 B 1
H H1WB 0.479631 0.435400 0.011976 0.02(3) Uiso d 0.25 B 1
O O1WB 0.480(3) 0.405(5) -0.0011(8) 0.072(7) Uani d 0.25 C -1
H H1WC 0.483552 0.476007 -0.009701 0.00(2) Uiso d 0.25 C -1
H H1WD 0.538674 0.425200 0.009023 0.12(9) Uiso d 0.25 C -1
H H2WA 0.264(9) 0.295(8) 0.0229(4) 0.11(3) Uiso d 0.5 D -1
H H2WB 0.30(2) 0.344(10) 0.0029(14) 0.24(8) Uiso d 0.5 E -1

loop_
_atom_site_aniso_label
_atom_site_aniso_U_11
_atom_site_aniso_U_22
_atom_site_aniso_U_33
_atom_site_aniso_U_12
_atom_site_aniso_U_13
_atom_site_aniso_U_23
Cl1B 0.0570(5) 0.0636(5) 0.0746(5) 0.0067(4) -0.0158(4) 0.0126(4)
O1B 0.0867(18) 0.0864(18) 0.0462(11) -0.0038(15) -0.0138(11) -0.0030(12)
C9B 0.0458(15) 0.0373(14) 0.0368(12) -0.0002(11) 0.0017(11) 0.0005(10)
C14B 0.0452(16) 0.0458(16) 0.0343(12) 0.0023(12) 0.0003(11) -0.0022(11)
C13B 0.0515(17) 0.0492(16) 0.0363(13) 0.0085(13) -0.0002(11) 0.0020(12)
C8B 0.0464(15) 0.0423(15) 0.0339(12) 0.0059(12) 0.0026(11) -0.0017(10)
C4B 0.0351(15) 0.0481(16) 0.0526(15) -0.0027(12) -0.0025(12) 0.0026(13)
O2B 0.0786(17) 0.0824(19) 0.0615(13) 0.0254(15) -0.0245(12) 0.0009(12)
C5B 0.0350(14) 0.0464(16) 0.0508(14) -0.0001(12) 0.0002(12) -0.0018(12)
C3B 0.0462(17) 0.0578(19) 0.0523(16) -0.0099(14) -0.0021(13) -0.0028(14)
C10B 0.0492(16) 0.0407(15) 0.0443(14) -0.0035(12) 0.0006(12) 0.0007(11)
C12B 0.063(2) 0.0489(18) 0.0545(16) 0.0175(15) -0.0063(15) -0.0014(14)
C6B 0.0556(19) 0.0510(18) 0.0600(18) 0.0142(15) -0.0072(15) -0.0069(14)
C15B 0.061(2) 0.0524(19) 0.0540(16) 0.0067(15) -0.0105(15) -0.0104(14)
C7B 0.0581(19) 0.0411(16) 0.0485(15) 0.0074(14) -0.0081(13) -0.0061(12)
C18B 0.073(2) 0.077(2) 0.0431(16) 0.0080(19) 0.0044(15) 0.0145(15)
C11B 0.073(2) 0.0387(16) 0.0553(16) 0.0041(15) -0.0062(15) 0.0012(13)
C1B 0.059(2) 0.0405(16) 0.0631(18) -0.0075(14) -0.0070(15) -0.0024(14)
C17B 0.0521(18) 0.065(2) 0.0480(15) 0.0116(15) -0.0088(13) 0.0000(14)
C19B 0.058(2) 0.082(3) 0.071(2) -0.0203(19) 0.0104(17) 0.0119(19)
C20B 0.049(2) 0.101(3) 0.075(2) 0.004(2) 0.0025(17) -0.001(2)
C2B 0.063(2) 0.0537(19) 0.0622(19) -0.0066(16) -0.0066(16) -0.0137(15)
C16B 0.065(2) 0.068(2) 0.068(2) 0.0044(17) -0.0179(18) -0.0131(17)
Cl1A 0.0640(5) 0.0488(4) 0.0872(5) 0.0142(4) 0.0114(4) -0.0055(4)
C8A 0.0360(14) 0.0349(13) 0.0337(11) 0.0006(11) 0.0012(10) 0.0004(10)
O2A 0.0597(14) 0.0448(13) 0.0857(16) 0.0076(10) 0.0107(12) -0.0189(11)
C9A 0.0363(14) 0.0316(13) 0.0354(12) -0.0045(10) -0.0007(10) 0.0033(10)
C14A 0.0340(13) 0.0387(14) 0.0370(12) -0.0051(11) 0.0027(10) -0.0026(11)
C4A 0.0558(18) 0.0296(14) 0.0552(16) 0.0016(12) 0.0047(13) 0.0013(12)
C11A 0.0368(15) 0.0422(16) 0.0581(16) 0.0015(12) -0.0113(12) -0.0011(13)
C18A 0.0574(19) 0.0490(18) 0.0612(18) 0.0013(14) 0.0259(15) 0.0011(14)
C13A 0.0370(14) 0.0322(13) 0.0414(13) -0.0001(11) 0.0056(11) 0.0009(10)
C10A 0.0400(15) 0.0351(14) 0.0415(13) -0.0028(11) -0.0029(11) 0.0004(10)
C12A 0.0491(17) 0.0375(15) 0.0565(16) 0.0072(12) -0.0094(13) 0.0018(12)
C5A 0.0468(16) 0.0292(13) 0.0454(14) -0.0007(11) -0.0010(12) 0.0034(11)
O1A 0.114(2) 0.0799(19) 0.0611(13) 0.0165(17) 0.0017(14) -0.0256(13)
C19A 0.0521(18) 0.0410(16) 0.0605(17) -0.0101(13) 0.0051(14) 0.0078(13)
C6A 0.0487(17) 0.0402(15) 0.0526(15) 0.0122(13) -0.0068(13) 0.0013(12)
C15A 0.0460(17) 0.0518(18) 0.0622(17) 0.0001(14) -0.0094(14) -0.0164(14)
C17A 0.0481(17) 0.0354(14) 0.0552(16) -0.0005(12) 0.0099(13) -0.0041(12)
C7A 0.0421(15) 0.0446(16) 0.0482(14) 0.0052(13) -0.0085(12) -0.0060(12)
C3A 0.079(2) 0.0395(16) 0.0513(16) -0.0032(15) 0.0048(16) -0.0039(13)
C1A 0.0527(18) 0.0435(16) 0.0559(17) -0.0061(14) -0.0131(14) -0.0030(13)
C2A 0.072(2) 0.0480(18) 0.0525(16) -0.0073(16) -0.0139(16) -0.0077(14)
C20A 0.091(3) 0.0381(17) 0.086(2) -0.0090(17) 0.024(2) 0.0101(16)
C16A 0.057(2) 0.0478(18) 0.085(2) -0.0029(15) -0.0060(18) -0.0204(16)
O4 0.150(3) 0.131(3) 0.0647(16) 0.037(3) -0.007(2) 0.0128(19)
C2 0.135(4) 0.123(4) 0.063(2) -0.066(3) -0.012(3) 0.003(2)
O3 0.118(3) 0.136(3) 0.103(3) 0.006(3) -0.006(2) -0.006(2)
C1 0.094(3) 0.081(3) 0.067(2) -0.032(3) -0.006(2) 0.007(2)
O2W 0.073(3) 0.077(4) 0.077(3) 0.019(3) 0.000(3) 0.003(3)
O1WA 0.059(19) 0.092(16) 0.066(4) 0.001(14) -0.003(15) 0.006(9)
O1WB 0.059(19) 0.092(16) 0.066(4) 0.001(14) -0.003(15) 0.006(9)

loop_
_atom_type_symbol
_atom_type_description
_atom_type_scat_dispersion_real
_atom_type_scat_dispersion_imag
_atom_type_scat_source
C C 0.0181 0.0091 'International Tables Vol C Tables 4.2.6.8 and 6.1.1.4'
H H 0.0000 0.0000 'International Tables Vol C Tables 4.2.6.8 and 6.1.1.4'
Cl Cl 0.3639 0.7018 'International Tables Vol C Tables 4.2.6.8 and 6.1.1.4'
O O 0.0492 0.0322 'International Tables Vol C Tables 4.2.6.8 and 6.1.1.4'

loop_
_geom_angle_atom_site_label_1
_geom_angle_atom_site_label_2
_geom_angle_atom_site_label_3
_geom_angle_site_symmetry_1
_geom_angle_site_symmetry_3
_geom_angle
_geom_angle_publ_flag
C8B C9B H9B . . 105.8 ?
C8B C9B C10B . . 112.1(2) ?
C10B C9B H9B . . 105.8 ?
C11B C9B H9B . . 105.8 ?
C11B C9B C8B . . 112.4(2) ?
C11B C9B C10B . . 114.1(2) ?
C13B C14B H14B . . 106.3 ?
C13B C14B C15B . . 103.5(2) ?
C8B C14B H14B . . 106.3 ?
C8B C14B C13B . . 114.5(2) ?
C8B C14B C15B . . 119.1(2) ?
C15B C14B H14B . . 106.3 ?
C14B C13B C12B . . 108.5(2) ?
C14B C13B C18B . . 112.0(2) ?
C14B C13B C17B . . 100.4(2) ?
C12B C13B C18B . . 109.2(3) ?
C12B C13B C17B . . 117.8(3) ?
C18B C13B C17B . . 108.8(2) ?
C9B C8B H8B . . 108.6 ?
C14B C8B C9B . . 108.5(2) ?
C14B C8B H8B . . 108.6 ?
C7B C8B C9B . . 110.6(2) ?
C7B C8B C14B . . 111.9(2) ?
C7B C8B H8B . . 108.6 ?
C5B C4B Cl1B . . 122.4(2) ?
C5B C4B C3B . . 123.7(3) ?
C3B C4B Cl1B . . 113.9(2) ?
C17B O2B H2B . . 109.5 ?
C4B C5B C10B . . 121.2(3) ?
C4B C5B C6B . . 123.5(3) ?
C6B C5B C10B . . 115.2(2) ?
O1B C3B C4B . . 122.2(3) ?
O1B C3B C2B . . 122.2(3) ?
C2B C3B C4B . . 115.6(3) ?
C5B C10B C9B . . 107.7(2) ?
C5B C10B C19B . . 109.4(3) ?
C1B C10B C9B . . 108.7(2) ?
C1B C10B C5B . . 112.2(2) ?
C1B C10B C19B . . 107.2(3) ?
C19B C10B C9B . . 111.7(2) ?
C13B C12B H12A . . 109.4 ?
C13B C12B H12B . . 109.4 ?
C13B C12B C11B . . 111.2(3) ?
H12A C12B H12B . . 108.0 ?
C11B C12B H12A . . 109.4 ?
C11B C12B H12B . . 109.4 ?
C5B C6B H6BA . . 109.8 ?
C5B C6B H6BB . . 109.8 ?
C5B C6B C7B . . 109.3(2) ?
H6BA C6B H6BB . . 108.3 ?
C7B C6B H6BA . . 109.8 ?
C7B C6B H6BB . . 109.8 ?
C14B C15B H15A . . 110.8 ?
C14B C15B H15B . . 110.8 ?
C14B C15B C16B . . 104.6(3) ?
H15A C15B H15B . . 108.9 ?
C16B C15B H15A . . 110.8 ?
C16B C15B H15B . . 110.8 ?
C8B C7B C6B . . 112.8(3) ?
C8B C7B H7BA . . 109.0 ?
C8B C7B H7BB . . 109.0 ?
C6B C7B H7BA . . 109.0 ?
C6B C7B H7BB . . 109.0 ?
H7BA C7B H7BB . . 107.8 ?
C13B C18B H18A . . 109.5 ?
C13B C18B H18B . . 109.5 ?
C13B C18B H18C . . 109.5 ?
H18A C18B H18B . . 109.5 ?
H18A C18B H18C . . 109.5 ?
H18B C18B H18C . . 109.5 ?
C9B C11B H11A . . 109.2 ?
C9B C11B H11B . . 109.2 ?
C12B C11B C9B . . 112.1(3) ?
C12B C11B H11A . . 109.2 ?
C12B C11B H11B . . 109.2 ?
H11A C11B H11B . . 107.9 ?
C10B C1B H1B . . 117.3 ?
C2B C1B C10B . . 125.4(3) ?
C2B C1B H1B . . 117.3 ?
O2B C17B C13B . . 113.3(3) ?
O2B C17B C20B . . 106.4(3) ?
O2B C17B C16B . . 108.3(3) ?
C20B C17B C13B . . 114.3(3) ?
C20B C17B C16B . . 111.2(3) ?
C16B C17B C13B . . 103.2(3) ?
C10B C19B H19A . . 109.5 ?
C10B C19B H19B . . 109.5 ?
C10B C19B H19C . . 109.5 ?
H19A C19B H19B . . 109.5 ?
H19A C19B H19C . . 109.5 ?
H19B C19B H19C . . 109.5 ?
C17B C20B H20A . . 109.5 ?
C17B C20B H20B . . 109.5 ?
C17B C20B H20C . . 109.5 ?
H20A C20B H20B . . 109.5 ?
H20A C20B H20C . . 109.5 ?
H20B C20B H20C . . 109.5 ?
C3B C2B H2BA . . 119.1 ?
C1B C2B C3B . . 121.8(3) ?
C1B C2B H2BA . . 119.1 ?
C15B C16B C17B . . 106.8(3) ?
C15B C16B H16A . . 110.4 ?
C15B C16B H16B . . 110.4 ?
C17B C16B H16A . . 110.4 ?
C17B C16B H16B . . 110.4 ?
H16A C16B H16B . . 108.6 ?
C9A C8A H8A . . 108.6 ?
C14A C8A H8A . . 108.6 ?
C14A C8A C9A . . 108.4(2) ?
C7A C8A H8A . . 108.6 ?
C7A C8A C9A . . 111.2(2) ?
C7A C8A C14A . . 111.4(2) ?
C17A O2A H2A . . 109.5 ?
C8A C9A H9A . . 106.3 ?
C8A C9A C10A . . 111.70(19) ?
C11A C9A C8A . . 111.5(2) ?
C11A C9A H9A . . 106.3 ?
C11A C9A C10A . . 114.0(2) ?
C10A C9A H9A . . 106.3 ?
C8A C14A H14A . . 106.4 ?
C8A C14A C13A . . 114.1(2) ?
C8A C14A C15A . . 118.6(2) ?
C13A C14A H14A . . 106.4 ?
C15A C14A H14A . . 106.4 ?
C15A C14A C13A . . 104.0(2) ?
C5A C4A Cl1A . . 122.5(2) ?
C5A C4A C3A . . 123.4(3) ?
C3A C4A Cl1A . . 114.1(2) ?
C9A C11A H11C . . 109.1 ?
C9A C11A H11D . . 109.1 ?
C9A C11A C12A . . 112.5(2) ?
H11C C11A H11D . . 107.8 ?
C12A C11A H11C . . 109.1 ?
C12A C11A H11D . . 109.1 ?
H18D C18A H18E . . 109.5 ?
H18D C18A H18F . . 109.5 ?
H18E C18A H18F . . 109.5 ?
C13A C18A H18D . . 109.5 ?
C13A C18A H18E . . 109.5 ?
C13A C18A H18F . . 109.5 ?
C14A C13A C18A . . 111.9(2) ?
C14A C13A C17A . . 100.3(2) ?
C18A C13A C17A . . 108.8(2) ?
C12A C13A C14A . . 108.4(2) ?
C12A C13A C18A . . 109.6(2) ?
C12A C13A C17A . . 117.6(2) ?
C5A C10A C9A . . 107.1(2) ?
C5A C10A C19A . . 109.6(2) ?
C19A C10A C9A . . 111.1(2) ?
C1A C10A C9A . . 109.6(2) ?
C1A C10A C5A . . 112.5(2) ?
C1A C10A C19A . . 107.0(2) ?
C11A C12A H12C . . 109.4 ?
C11A C12A H12D . . 109.4 ?
C13A C12A C11A . . 111.0(2) ?
C13A C12A H12C . . 109.4 ?
C13A C12A H12D . . 109.4 ?
H12C C12A H12D . . 108.0 ?
C4A C5A C10A . . 121.6(3) ?
C4A C5A C6A . . 122.8(3) ?
C6A C5A C10A . . 115.5(2) ?
C10A C19A H19D . . 109.5 ?
C10A C19A H19E . . 109.5 ?
C10A C19A H19F . . 109.5 ?
H19D C19A H19E . . 109.5 ?
H19D C19A H19F . . 109.5 ?
H19E C19A H19F . . 109.5 ?
C5A C6A H6AA . . 109.8 ?
C5A C6A H6AB . . 109.8 ?
C5A C6A C7A . . 109.3(2) ?
H6AA C6A H6AB . . 108.3 ?
C7A C6A H6AA . . 109.8 ?
C7A C6A H6AB . . 109.8 ?
C14A C15A H15C . . 111.0 ?
C14A C15A H15D . . 111.0 ?
C14A C15A C16A . . 103.6(3) ?
H15C C15A H15D . . 109.0 ?
C16A C15A H15C . . 111.0 ?
C16A C15A H15D . . 111.0 ?
O2A C17A C13A . . 109.4(2) ?
O2A C17A C20A . . 106.9(3) ?
O2A C17A C16A . . 112.2(2) ?
C20A C17A C13A . . 113.8(2) ?
C20A C17A C16A . . 111.1(3) ?
C16A C17A C13A . . 103.5(2) ?
C8A C7A C6A . . 112.4(2) ?
C8A C7A H7AA . . 109.1 ?
C8A C7A H7AB . . 109.1 ?
C6A C7A H7AA . . 109.1 ?
C6A C7A H7AB . . 109.1 ?
H7AA C7A H7AB . . 107.9 ?
O1A C3A C4A . . 121.3(3) ?
O1A C3A C2A . . 122.7(3) ?
C2A C3A C4A . . 116.0(3) ?
C10A C1A H1A . . 117.8 ?
C2A C1A C10A . . 124.3(3) ?
C2A C1A H1A . . 117.8 ?
C3A C2A H2AA . . 118.9 ?
C1A C2A C3A . . 122.1(3) ?
C1A C2A H2AA . . 118.9 ?
C17A C20A H20D . . 109.5 ?
C17A C20A H20E . . 109.5 ?
C17A C20A H20F . . 109.5 ?
H20D C20A H20E . . 109.5 ?
H20D C20A H20F . . 109.5 ?
H20E C20A H20F . . 109.5 ?
C15A C16A H16C . . 110.3 ?
C15A C16A H16D . . 110.3 ?
C17A C16A C15A . . 107.3(2) ?
C17A C16A H16C . . 110.3 ?
C17A C16A H16D . . 110.3 ?
H16C C16A H16D . . 108.5 ?
C1 O4 H4 . . 109.5 ?
H2C C2 H2D . . 109.5 ?
H2C C2 H2E . . 109.5 ?
H2D C2 H2E . . 109.5 ?
C1 C2 H2C . . 109.5 ?
C1 C2 H2D . . 109.5 ?
C1 C2 H2E . . 109.5 ?
O4 C1 C2 . . 115.9(5) ?
O3 C1 O4 . . 123.3(4) ?
O3 C1 C2 . . 120.7(5) ?
H2WA O2W H2WB . . 102(3) ?
H1WA O1WA H1WB . . 104.5 ?
H1WC O1WB H1WD . . 104.5 ?

loop_
_geom_bond_atom_site_label_1
_geom_bond_atom_site_label_2
_geom_bond_site_symmetry_2
_geom_bond_distance
_geom_bond_publ_flag
Cl1B C4B . 1.737(3) ?
O1B C3B . 1.229(3) ?
C9B H9B . 0.9800 ?
C9B C8B . 1.543(4) ?
C9B C10B . 1.576(4) ?
C9B C11B . 1.538(4) ?
C14B H14B . 0.9800 ?
C14B C13B . 1.530(4) ?
C14B C8B . 1.528(4) ?
C14B C15B . 1.532(4) ?
C13B C12B . 1.531(4) ?
C13B C18B . 1.547(4) ?
C13B C17B . 1.560(4) ?
C8B H8B . 0.9800 ?
C8B C7B . 1.517(4) ?
C4B C5B . 1.344(4) ?
C4B C3B . 1.472(4) ?
O2B H2B . 0.8200 ?
O2B C17B . 1.445(4) ?
C5B C10B . 1.517(4) ?
C5B C6B . 1.502(4) ?
C3B C2B . 1.449(5) ?
C10B C1B . 1.495(4) ?
C10B C19B . 1.553(4) ?
C12B H12A . 0.9700 ?
C12B H12B . 0.9700 ?
C12B C11B . 1.532(5) ?
C6B H6BA . 0.9700 ?
C6B H6BB . 0.9700 ?
C6B C7B . 1.525(4) ?
C15B H15A . 0.9700 ?
C15B H15B . 0.9700 ?
C15B C16B . 1.536(5) ?
C7B H7BA . 0.9700 ?
C7B H7BB . 0.9700 ?
C18B H18A . 0.9600 ?
C18B H18B . 0.9600 ?
C18B H18C . 0.9600 ?
C11B H11A . 0.9700 ?
C11B H11B . 0.9700 ?
C1B H1B . 0.9300 ?
C1B C2B . 1.316(4) ?
C17B C20B . 1.520(5) ?
C17B C16B . 1.540(5) ?
C19B H19A . 0.9600 ?
C19B H19B . 0.9600 ?
C19B H19C . 0.9600 ?
C20B H20A . 0.9600 ?
C20B H20B . 0.9600 ?
C20B H20C . 0.9600 ?
C2B H2BA . 0.9300 ?
C16B H16A . 0.9700 ?
C16B H16B . 0.9700 ?
Cl1A C4A . 1.741(3) ?
C8A H8A . 0.9800 ?
C8A C9A . 1.544(3) ?
C8A C14A . 1.524(4) ?
C8A C7A . 1.521(4) ?
O2A H2A . 0.8200 ?
O2A C17A . 1.440(3) ?
C9A H9A . 0.9800 ?
C9A C11A . 1.533(4) ?
C9A C10A . 1.578(3) ?
C14A H14A . 0.9800 ?
C14A C13A . 1.535(4) ?
C14A C15A . 1.526(4) ?
C4A C5A . 1.344(4) ?
C4A C3A . 1.462(4) ?
C11A H11C . 0.9700 ?
C11A H11D . 0.9700 ?
C11A C12A . 1.539(4) ?
C18A H18D . 0.9600 ?
C18A H18E . 0.9600 ?
C18A H18F . 0.9600 ?
C18A C13A . 1.537(4) ?
C13A C12A . 1.525(4) ?
C13A C17A . 1.557(4) ?
C10A C5A . 1.514(4) ?
C10A C19A . 1.548(4) ?
C10A C1A . 1.496(4) ?
C12A H12C . 0.9700 ?
C12A H12D . 0.9700 ?
C5A C6A . 1.496(4) ?
O1A C3A . 1.232(4) ?
C19A H19D . 0.9600 ?
C19A H19E . 0.9600 ?
C19A H19F . 0.9600 ?
C6A H6AA . 0.9700 ?
C6A H6AB . 0.9700 ?
C6A C7A . 1.527(4) ?
C15A H15C . 0.9700 ?
C15A H15D . 0.9700 ?
C15A C16A . 1.542(4) ?
C17A C20A . 1.527(4) ?
C17A C16A . 1.541(5) ?
C7A H7AA . 0.9700 ?
C7A H7AB . 0.9700 ?
C3A C2A . 1.448(5) ?
C1A H1A . 0.9300 ?
C1A C2A . 1.329(4) ?
C2A H2AA . 0.9300 ?
C20A H20D . 0.9600 ?
C20A H20E . 0.9600 ?
C20A H20F . 0.9600 ?
C16A H16C . 0.9700 ?
C16A H16D . 0.9700 ?
O4 H4 . 0.8200 ?
O4 C1 . 1.274(6) ?
C2 H2C . 0.9600 ?
C2 H2D . 0.9600 ?
C2 H2E . 0.9600 ?
C2 C1 . 1.475(5) ?
O3 C1 . 1.232(6) ?
O2W H2WA . 0.982(14) ?
O2W H2WB . 0.98(3) ?
O1WA H1WA . 0.9581 ?
O1WA H1WB . 0.9592 ?
O1WB H1WC . 0.9590 ?
O1WB H1WD . 0.9588 ?

loop_
_geom_torsion_atom_site_label_1
_geom_torsion_atom_site_label_2
_geom_torsion_atom_site_label_3
_geom_torsion_atom_site_label_4
_geom_torsion_site_symmetry_1
_geom_torsion_site_symmetry_2
_geom_torsion_site_symmetry_3
_geom_torsion_site_symmetry_4
_geom_torsion
_geom_torsion_publ_flag
Cl1B C4B C5B C10B . . . . 179.1(2) ?
Cl1B C4B C5B C6B . . . . 2.3(4) ?
Cl1B C4B C3B O1B . . . . 1.9(4) ?
Cl1B C4B C3B C2B . . . . -177.0(2) ?
O1B C3B C2B C1B . . . . 177.9(3) ?
C9B C8B C7B C6B . . . . -55.3(3) ?
C9B C10B C1B C2B . . . . 118.0(4) ?
C14B C13B C12B C11B . . . . 56.1(3) ?
C14B C13B C17B O2B . . . . -157.9(2) ?
C14B C13B C17B C20B . . . . 79.9(3) ?
C14B C13B C17B C16B . . . . -41.0(3) ?
C14B C8B C7B C6B . . . . -176.4(2) ?
C14B C15B C16B C17B . . . . 6.9(4) ?
C13B C14B C8B C9B . . . . 56.4(3) ?
C13B C14B C8B C7B . . . . 178.7(2) ?
C13B C14B C15B C16B . . . . -33.1(3) ?
C13B C12B C11B C9B . . . . -55.4(3) ?
C13B C17B C16B C15B . . . . 21.3(3) ?
C8B C9B C10B C5B . . . . -53.4(3) ?
C8B C9B C10B C1B . . . . -175.2(2) ?
C8B C9B C10B C19B . . . . 66.7(3) ?
C8B C9B C11B C12B . . . . 53.6(3) ?
C8B C14B C13B C12B . . . . -58.7(3) ?
C8B C14B C13B C18B . . . . 61.9(3) ?
C8B C14B C13B C17B . . . . 177.2(2) ?
C8B C14B C15B C16B . . . . -161.6(3) ?
C4B C5B C10B C9B . . . . -121.0(3) ?
C4B C5B C10B C1B . . . . -1.4(4) ?
C4B C5B C10B C19B . . . . 117.5(3) ?
C4B C5B C6B C7B . . . . 119.7(3) ?
C4B C3B C2B C1B . . . . -3.2(5) ?
O2B C17B C16B C15B . . . . 141.6(3) ?
C5B C4B C3B O1B . . . . 179.7(3) ?
C5B C4B C3B C2B . . . . 0.8(4) ?
C5B C10B C1B C2B . . . . -1.0(5) ?
C5B C6B C7B C8B . . . . 55.3(3) ?
C3B C4B C5B C10B . . . . 1.5(4) ?
C3B C4B C5B C6B . . . . -175.3(3) ?
C10B C9B C8B C14B . . . . 177.6(2) ?
C10B C9B C8B C7B . . . . 54.5(3) ?
C10B C9B C11B C12B . . . . -177.3(2) ?
C10B C5B C6B C7B . . . . -57.3(3) ?
C10B C1B C2B C3B . . . . 3.4(6) ?
C12B C13B C17B O2B . . . . 84.7(3) ?
C12B C13B C17B C20B . . . . -37.5(4) ?
C12B C13B C17B C16B . . . . -158.4(3) ?
C6B C5B C10B C9B . . . . 56.1(3) ?
C6B C5B C10B C1B . . . . 175.6(3) ?
C6B C5B C10B C19B . . . . -65.5(3) ?
C15B C14B C13B C12B . . . . 170.0(3) ?
C15B C14B C13B C18B . . . . -69.4(3) ?
C15B C14B C13B C17B . . . . 45.9(3) ?
C15B C14B C8B C9B . . . . 179.6(2) ?
C15B C14B C8B C7B . . . . -58.1(3) ?
C18B C13B C12B C11B . . . . -66.3(3) ?
C18B C13B C17B O2B . . . . -40.2(3) ?
C18B C13B C17B C20B . . . . -162.3(3) ?
C18B C13B C17B C16B . . . . 76.7(3) ?
C11B C9B C8B C14B . . . . -52.3(3) ?
C11B C9B C8B C7B . . . . -175.4(3) ?
C11B C9B C10B C5B . . . . 177.3(2) ?
C11B C9B C10B C1B . . . . 55.5(3) ?
C11B C9B C10B C19B . . . . -62.6(3) ?
C17B C13B C12B C11B . . . . 169.1(3) ?
C19B C10B C1B C2B . . . . -121.2(4) ?
C20B C17B C16B C15B . . . . -101.7(3) ?
Cl1A C4A C5A C10A . . . . 177.63(19) ?
Cl1A C4A C5A C6A . . . . 1.1(4) ?
Cl1A C4A C3A O1A . . . . 0.6(4) ?
Cl1A C4A C3A C2A . . . . -178.9(2) ?
C8A C9A C11A C12A . . . . 54.5(3) ?
C8A C9A C10A C5A . . . . -54.0(3) ?
C8A C9A C10A C19A . . . . 65.6(3) ?
C8A C9A C10A C1A . . . . -176.4(2) ?
C8A C14A C13A C18A . . . . 61.9(3) ?
C8A C14A C13A C12A . . . . -59.2(3) ?
C8A C14A C13A C17A . . . . 177.0(2) ?
C8A C14A C15A C16A . . . . -163.0(3) ?
O2A C17A C16A C15A . . . . 136.4(3) ?
C9A C8A C14A C13A . . . . 57.8(3) ?
C9A C8A C14A C15A . . . . -179.1(2) ?
C9A C8A C7A C6A . . . . -54.4(3) ?
C9A C11A C12A C13A . . . . -55.5(3) ?
C9A C10A C5A C4A . . . . -119.3(3) ?
C9A C10A C5A C6A . . . . 57.5(3) ?
C9A C10A C1A C2A . . . . 119.2(3) ?
C14A C8A C9A C11A . . . . -53.8(3) ?
C14A C8A C9A C10A . . . . 177.3(2) ?
C14A C8A C7A C6A . . . . -175.5(2) ?
C14A C13A C12A C11A . . . . 55.6(3) ?
C14A C13A C17A O2A . . . . -158.9(2) ?
C14A C13A C17A C20A . . . . 81.5(3) ?
C14A C13A C17A C16A . . . . -39.2(3) ?
C14A C15A C16A C17A . . . . 9.7(3) ?
C4A C5A C6A C7A . . . . 118.5(3) ?
C4A C3A C2A C1A . . . . 1.1(5) ?
C11A C9A C10A C5A . . . . 178.5(2) ?
C11A C9A C10A C19A . . . . -61.9(3) ?
C11A C9A C10A C1A . . . . 56.1(3) ?
C18A C13A C12A C11A . . . . -66.8(3) ?
C18A C13A C17A O2A . . . . -41.4(3) ?
C18A C13A C17A C20A . . . . -160.9(3) ?
C18A C13A C17A C16A . . . . 78.4(3) ?
C13A C14A C15A C16A . . . . -35.0(3) ?
C13A C17A C16A C15A . . . . 18.6(3) ?
C10A C9A C11A C12A . . . . -177.9(2) ?
C10A C5A C6A C7A . . . . -58.3(3) ?
C10A C1A C2A C3A . . . . -1.4(5) ?
C12A C13A C17A O2A . . . . 83.9(3) ?
C12A C13A C17A C20A . . . . -35.7(4) ?
C12A C13A C17A C16A . . . . -156.4(3) ?
C5A C4A C3A O1A . . . . 179.8(3) ?
C5A C4A C3A C2A . . . . 0.4(4) ?
C5A C10A C1A C2A . . . . 0.2(4) ?
C5A C6A C7A C8A . . . . 54.5(3) ?
O1A C3A C2A C1A . . . . -178.3(3) ?
C19A C10A C5A C4A . . . . 120.2(3) ?
C19A C10A C5A C6A . . . . -63.0(3) ?
C19A C10A C1A C2A . . . . -120.3(3) ?
C15A C14A C13A C18A . . . . -68.8(3) ?
C15A C14A C13A C12A . . . . 170.1(2) ?
C15A C14A C13A C17A . . . . 46.3(3) ?
C17A C13A C12A C11A . . . . 168.3(2) ?
C7A C8A C9A C11A . . . . -176.6(2) ?
C7A C8A C9A C10A . . . . 54.5(3) ?
C7A C8A C14A C13A . . . . -179.5(2) ?
C7A C8A C14A C15A . . . . -56.4(3) ?
C3A C4A C5A C10A . . . . -1.5(4) ?
C3A C4A C5A C6A . . . . -178.1(3) ?
C1A C10A C5A C4A . . . . 1.2(4) ?
C1A C10A C5A C6A . . . . 178.0(2) ?
C20A C17A C16A C15A . . . . -104.0(3) ?

_cod_database_fobs_code 2022616
